data_7228429
loop_
_publ_author_name
'Martinez-Casado, Francisco Javier Javier'
'Ramos Riesco, Miguel'
'Cheda, Jose A.'
'Redondo Y\'elamos, Mar\'ia Isabel'
'Garrido, Leoncio'
'Fernandez-Martinez, Alejandro'
'Garc\'ia-Barriocanal, Javier'
'da Silva, Ivan'
'Duran-Olivencia, Miguel A.'
'Poulain, Agnieszka'

_publ_section_title
;
 Lead(II) Soaps: Crystal Structures, Polymorphism, Solid and Liquid
 Mesophases
;
_journal_name_full 'Phys. Chem. Chem. Phys.'
_journal_paper_doi 10.1039/C7CP02351K
_journal_year 2017
_chemical_formula_moiety '(C24 H46 Pb1 O4)n'
_chemical_formula_sum 'C24 H46 O4 Pb'
_chemical_formula_weight 605.81
_chemical_name_common 'Lead(II) laurate'
_space_group_IT_number 13
_symmetry_cell_setting monoclinic
_symmetry_space_group_name_Hall '-P 2yc'
_symmetry_space_group_name_H-M 'P 1 2/c 1'
_audit_update_record
;
2016-04-12 deposited with the CCDC.
2017-06-07 downloaded from the CCDC.
;
_cell_angle_alpha 90.00000
_cell_angle_beta 90.564(3)
_cell_angle_gamma 90.00000
_cell_formula_units_Z 4
_cell_length_a 70.263(2)
_cell_length_b 4.96672(15)
_cell_length_c 7.2705(2)
_cell_measurement_reflns_used 3488
_cell_measurement_temperature 298
_cell_measurement_theta_max 50.0
_cell_measurement_theta_min 0.5
_cell_volume 2537.11(13)
_computing_structure_refinement FULLPROF
_diffrn_ambient_temperature 298
_diffrn_detector 'scintillation counter'
_diffrn_detector_type Cyberstar
_diffrn_measurement_device_type 'Beamline BM25/ESRF'
_diffrn_measurement_method '2\q scan'
_diffrn_radiation_monochromator Si(111)
_diffrn_radiation_wavelength 0.82660
_diffrn_source Synchrotron
_exptl_absorpt_coefficient_mu 12.50
_exptl_absorpt_correction_type cylinder
_exptl_absorpt_process_details muR=1.00
_exptl_crystal_colour colorless
_exptl_crystal_density_diffrn 1.586
_pd_block_diffractogram_id PbC12_2
_pd_instr_location ' ?'
_pd_meas_2theta_range_inc 0.015000
_pd_meas_2theta_range_max 49.98453
_pd_meas_2theta_range_min 0.49953
_pd_meas_number_of_points 3300
_pd_meas_scan_method step
_pd_proc_2theta_range_inc 0.015000
_pd_proc_2theta_range_max 49.9587
_pd_proc_2theta_range_min 0.4737
_pd_proc_ls_background_function 'Interpolation of points'
_pd_proc_ls_pref_orient_corr ' ?'
_pd_proc_ls_profile_function Pseudo-Voigt
_pd_proc_ls_prof_R_factor 4.5116
_pd_proc_ls_prof_wR_expected 2.7938
_pd_proc_ls_prof_wR_factor 6.7090
_pd_proc_wavelength 0.826600
_pd_spec_mounting 'borosilicate capillary'
_pd_spec_mount_mode transmission
_pd_spec_shape cylinder
_refine_ls_goodness_of_fit_all 2.40
_refine_ls_number_parameters 69
_refine_ls_number_reflns 3488
_refine_ls_number_restraints 0
_refine_ls_R_I_factor 6.5444
_cod_data_source_file c7cp02351k2.cif
_cod_data_source_block PbC12
_cod_depositor_comments
;
The following automatic conversions were performed:

'_symmetry_cell_setting' value 'Monoclinic' changed to 'monoclinic'
according to
/home/data/users/saulius/crontab/automatic-downloads/rss-feeds/RSC/lib/dictionaries/cif_core.dic
dictionary named 'cif_core.dic' version 2.4.2 from 2011-04-26.

Automatic conversion script
Id: cif_fix_values 4973 2017-02-22 13:04:09Z antanas 
;
_cod_original_cell_volume 2537.09(14)
_cod_original_sg_symbol_H-M 'P 2/c'
_cod_database_code 7228429
_pd_proc_ls_prof_cr_factor 12.3034
_pd_proc_ls_prof_cwr_factor 13.5331
_pd_proc_ls_prof_cwr_expected 5.6355
_pd_proc_ls_prof_chi2 5.7668
_pd_proc_ls_prof_echi2 5.7668

loop_
_symmetry_equiv_pos_as_xyz
x,y,z
-x,y,-z+1/2
-x,-y,-z
x,-y,z+1/2

loop_
_atom_site_label
_atom_site_fract_x
_atom_site_fract_y
_atom_site_fract_z
_atom_site_U_iso_or_equiv
_atom_site_occupancy
_atom_site_adp_type
_atom_site_type_symbol
Pb1 0.24800 0.76780 0.09690 0.00253 1.00000 Uiso Pb
A1 0.26384 0.83990 0.42460 0.00633 1.00000 Uiso O
A2 0.27786 0.53422 0.54631 0.00633 1.00000 Uiso O
A3 0.27855 0.69872 0.45772 0.00633 1.00000 Uiso C
A4 0.29760 0.81108 0.42111 0.00633 1.00000 Uiso C
A5 0.29733 1.00167 0.45083 0.00633 1.00000 Uiso H
A6 0.30005 0.79608 0.29052 0.00633 1.00000 Uiso H
A7 0.31493 0.68071 0.52785 0.00633 1.00000 Uiso C
A8 0.31305 0.69861 0.65963 0.00633 1.00000 Uiso H
A9 0.31568 0.48970 0.49922 0.00633 1.00000 Uiso H
A10 0.33292 0.81708 0.47368 0.00633 1.00000 Uiso C
A11 0.33369 0.81906 0.34020 0.00633 1.00000 Uiso H
A12 0.33267 1.00228 0.51578 0.00633 1.00000 Uiso H
A13 0.34974 0.67769 0.55358 0.00633 1.00000 Uiso C
A14 0.34940 0.49002 0.51478 0.00633 1.00000 Uiso H
A15 0.34890 0.68196 0.68567 0.00633 1.00000 Uiso H
A16 0.36886 0.80107 0.49493 0.00633 1.00000 Uiso C
A17 0.36987 0.78487 0.36195 0.00633 1.00000 Uiso H
A18 0.36860 0.99166 0.52356 0.00633 1.00000 Uiso H
A19 0.38601 0.68272 0.58052 0.00633 1.00000 Uiso C
A20 0.38610 0.49063 0.55329 0.00633 1.00000 Uiso H
A21 0.38517 0.70364 0.71181 0.00633 1.00000 Uiso H
A22 0.40488 0.80911 0.51189 0.00633 1.00000 Uiso C
A23 0.40529 0.79873 0.37861 0.00633 1.00000 Uiso H
A24 0.40521 0.99790 0.54591 0.00633 1.00000 Uiso H
A25 0.42204 0.67073 0.59070 0.00633 1.00000 Uiso C
A26 0.42220 0.48433 0.55159 0.00633 1.00000 Uiso H
A27 0.42152 0.67437 0.72427 0.00633 1.00000 Uiso H
A28 0.44020 0.81534 0.52601 0.00633 1.00000 Uiso C
A29 0.44070 0.80897 0.39393 0.00633 1.00000 Uiso H
A30 0.43994 0.99901 0.56592 0.00633 1.00000 Uiso H
A31 0.45826 0.66932 0.60726 0.00633 1.00000 Uiso C
A32 0.45747 0.66614 0.75689 0.00633 1.00000 Uiso H
A33 0.45907 0.46584 0.55159 0.00633 1.00000 Uiso H
A34 0.47649 0.81487 0.54526 0.00633 1.00000 Uiso C
A35 0.47663 0.82674 0.39557 0.00633 1.00000 Uiso H
A36 0.47704 1.01489 0.60689 0.00633 1.00000 Uiso H
A37 0.48894 0.70413 0.59426 0.00633 1.00000 Uiso H
B1 0.23590 0.37211 0.27270 0.00633 1.00000 Uiso O
B2 0.22095 0.01408 0.33156 0.00633 1.00000 Uiso O
B3 0.22021 0.25681 0.25694 0.00633 1.00000 Uiso C
B4 0.20380 0.34305 0.15308 0.00633 1.00000 Uiso C
B5 0.20610 0.30983 0.02290 0.00633 1.00000 Uiso H
B6 0.20236 0.53598 0.16735 0.00633 1.00000 Uiso H
B7 0.18443 0.20867 0.20196 0.00633 1.00000 Uiso C
B8 0.18495 0.01890 0.16964 0.00633 1.00000 Uiso H
B9 0.18249 0.22178 0.33255 0.00633 1.00000 Uiso H
B10 0.16736 0.33004 0.10529 0.00633 1.00000 Uiso C
B11 0.16652 0.52054 0.13333 0.00633 1.00000 Uiso H
B12 0.16864 0.31175 -0.02748 0.00633 1.00000 Uiso H
B13 0.14945 0.19165 0.16614 0.00633 1.00000 Uiso C
B14 0.14817 0.20715 0.29723 0.00633 1.00000 Uiso H
B15 0.15012 0.00136 0.13442 0.00633 1.00000 Uiso H
B16 0.13136 0.32204 0.06658 0.00633 1.00000 Uiso C
B17 0.13076 0.51334 0.09132 0.00633 1.00000 Uiso H
B18 0.13194 0.29571 -0.06580 0.00633 1.00000 Uiso H
B19 0.11361 0.17862 0.14618 0.00633 1.00000 Uiso C
B20 0.11394 -0.01246 0.11585 0.00633 1.00000 Uiso H
B21 0.11318 0.19854 0.27746 0.00633 1.00000 Uiso H
B22 0.09594 0.31205 0.05459 0.00633 1.00000 Uiso C
B23 0.09652 0.29132 -0.07789 0.00633 1.00000 Uiso H
B24 0.09593 0.50303 0.08232 0.00633 1.00000 Uiso H
B25 0.07691 0.17969 0.12741 0.00633 1.00000 Uiso C
B26 0.07724 -0.01274 0.10586 0.00633 1.00000 Uiso H
B27 0.07606 0.20850 0.25929 0.00633 1.00000 Uiso H
B28 0.05984 0.29185 0.03665 0.00633 1.00000 Uiso C
B29 0.05941 0.48480 0.05876 0.00633 1.00000 Uiso H
B30 0.06051 0.26206 -0.09357 0.00633 1.00000 Uiso H
B31 0.04153 0.15406 0.11613 0.00633 1.00000 Uiso C
B32 0.04244 -0.06305 0.09612 0.00633 1.00000 Uiso H
B33 0.04025 0.20413 0.26149 0.00633 1.00000 Uiso H
B34 0.02358 0.26742 0.02025 0.00633 1.00000 Uiso C
B35 0.02334 0.48582 0.03482 0.00633 1.00000 Uiso H
B36 0.02352 0.20859 -0.12423 0.00633 1.00000 Uiso H
B37 0.01094 0.18084 0.08276 0.00633 1.00000 Uiso H

loop_
_atom_type_symbol
_atom_type_scat_Cromer_Mann_a1
_atom_type_scat_Cromer_Mann_b1
_atom_type_scat_Cromer_Mann_a2
_atom_type_scat_Cromer_Mann_b2
_atom_type_scat_Cromer_Mann_a3
_atom_type_scat_Cromer_Mann_b3
_atom_type_scat_Cromer_Mann_a4
_atom_type_scat_Cromer_Mann_b4
_atom_type_scat_Cromer_Mann_c
_atom_type_scat_dispersion_real
_atom_type_scat_dispersion_imag
_atom_type_scat_source
pb 31.06170 0.69020 13.06370 2.35760 18.44200 8.61800 5.96960 47.25790 13.41180 -4.13300 10.10200 International_Tables_for_Crystallography_Vol.C(1991)_Tables_6.1.1.4_and_6.1.1.5
o 3.04850 13.27710 2.28680 5.70110 1.54630 0.32390 0.86700 32.90890 0.25080 0.00800 0.00600 International_Tables_for_Crystallography_Vol.C(1991)_Tables_6.1.1.4_and_6.1.1.5
c 2.31000 20.84390 1.02000 10.20750 1.58860 0.56870 0.86500 51.65120 0.21560 0.00200 0.00200 International_Tables_for_Crystallography_Vol.C(1991)_Tables_6.1.1.4_and_6.1.1.5
h 0.49300 10.51090 0.32291 26.12570 0.14019 3.14236 0.04081 57.79970 0.00304 0.00000 0.00000 International_Tables_for_Crystallography_Vol.C(1991)_Tables_6.1.1.4_and_6.1.1.5

loop_
_geom_angle_atom_site_label_1
_geom_angle_atom_site_label_2
_geom_angle_atom_site_label_3
_geom_angle
_geom_angle_site_symmetry_1
_geom_angle_site_symmetry_3
A1 Pb1 A1 98.961(6) 1_555 4_574
A1 Pb1 A2 82.698(5) 1_555 4_564
A1 Pb1 B1 77.752(4) 1_555 1_555
A1 Pb1 B1 170.697(11) 1_555 4_564
A1 Pb1 B2 71.274(5) 1_555 1_565
A1 Pb1 A2 90.829(5) 4_574 4_564
A1 Pb1 B1 174.287(8) 4_574 1_555
A1 Pb1 B1 84.259(4) 4_574 4_564
A1 Pb1 B2 105.132(8) 4_574 1_565
A2 Pb1 B1 84.143(6) 4_564 1_555
A2 Pb1 B1 88.550(6) 4_564 4_564
A2 Pb1 B2 151.105(9) 4_564 1_565
B1 Pb1 B1 98.285(6) 1_555 4_564
B1 Pb1 B2 78.379(5) 1_555 1_565
B1 Pb1 B2 116.468(7) 4_564 1_565
Pb1 A1 Pb1 111.143(6) 1_555 4_575
Pb1 A1 A2 119.634(9) 1_555 1_555
Pb1 A1 A3 115.508(11) 1_555 1_555
Pb1 A1 A4 113.174(9) 1_555 1_555
Pb1 A1 A2 124.718(6) 4_575 1_555
Pb1 A1 A3 132.866(7) 4_575 1_555
Pb1 A1 A4 119.137(7) 4_575 1_555
A2 A1 A4 58.293(4) 1_555 1_555
Pb1 A2 A1 96.030(5) 4_565 1_555
Pb1 A2 A3 125.494(8) 4_565 1_555
Pb1 A2 A4 161.101(8) 4_565 1_555
Pb1 A2 A7 159.493(9) 4_565 1_555
A1 A2 A4 69.372(4) 1_555 1_555
A1 A2 A7 104.039(7) 1_555 1_555
A3 A2 A7 73.031(7) 1_555 1_555
A1 A3 A2 120.496(6) 1_555 1_555
A1 A3 A4 119.639(8) 1_555 1_555
A1 A3 A7 148.411(11) 1_555 1_555
A2 A3 A4 117.100(7) 1_555 1_555
A2 A3 A7 84.463(7) 1_555 1_555
A1 A4 A2 52.335(3) 1_555 1_555
A1 A4 A7 141.771(10) 1_555 1_555
A1 A4 A10 169.753(10) 1_555 1_555
A2 A4 A7 91.554(6) 1_555 1_555
A2 A4 A10 125.580(8) 1_555 1_555
A3 A4 A7 116.941(8) 1_555 1_555
A3 A4 A10 150.983(10) 1_555 1_555
A2 A7 A4 52.870(4) 1_555 1_555
A2 A7 A10 162.456(10) 1_555 1_555
A2 A7 A13 162.503(10) 1_555 1_555
A3 A7 A10 140.025(10) 1_555 1_555
A3 A7 A13 172.890(11) 1_555 1_555
A4 A7 A10 109.645(7) 1_555 1_555
A4 A7 A13 143.641(10) 1_555 1_555
A4 A10 A13 146.905(11) 1_555 1_555
A4 A10 A16 174.180(10) 1_555 1_555
A7 A10 A13 111.035(7) 1_555 1_555
A7 A10 A16 144.910(10) 1_555 1_555
A7 A13 A16 148.062(10) 1_555 1_555
A7 A13 A19 179.089(10) 1_555 1_555
A10 A13 A16 113.551(8) 1_555 1_555
A10 A13 A19 144.690(10) 1_555 1_555
A10 A16 A19 148.241(11) 1_555 1_555
A10 A16 A22 177.204(10) 1_555 1_555
A13 A16 A19 115.866(8) 1_555 1_555
A13 A16 A22 150.042(10) 1_555 1_555
A13 A19 A22 146.437(10) 1_555 1_555
A13 A19 A25 176.676(10) 1_555 1_555
A16 A19 A22 113.591(8) 1_555 1_555
A16 A19 A25 146.616(10) 1_555 1_555
A16 A22 A25 144.295(10) 1_555 1_555
A16 A22 A28 179.539(10) 1_555 1_555
A19 A22 A25 112.224(7) 1_555 1_555
A19 A22 A28 147.938(10) 1_555 1_555
A19 A25 A28 144.111(10) 1_555 1_555
A19 A25 A31 178.423(10) 1_555 1_555
A22 A25 A28 109.587(7) 1_555 1_555
A22 A25 A31 145.099(10) 1_555 1_555
A22 A28 A31 144.359(10) 1_555 1_555
A22 A28 A34 178.910(10) 1_555 1_555
A25 A28 A31 109.750(7) 1_555 1_555
A25 A28 A34 144.312(10) 1_555 1_555
A25 A31 A34 144.834(10) 1_555 1_555
A28 A31 A34 110.102(7) 1_555 1_555
Pb1 B1 Pb1 124.459(6) 1_555 4_565
Pb1 B1 B2 159.859(8) 1_555 1_555
Pb1 B1 B3 128.280(7) 1_555 1_555
Pb1 B1 B4 100.614(5) 1_555 1_555
Pb1 B1 B2 75.484(5) 4_565 1_555
Pb1 B1 B3 104.019(10) 4_565 1_555
Pb1 B1 B4 127.479(10) 4_565 1_555
B2 B1 B4 63.746(4) 1_555 1_555
Pb1 B2 B1 84.484(5) 1_545 1_555
Pb1 B2 B3 99.777(6) 1_545 1_555
Pb1 B2 B4 107.644(6) 1_545 1_555
B1 B2 B4 64.261(4) 1_555 1_555
B1 B3 B2 110.475(6) 1_555 1_555
B1 B3 B4 127.990(9) 1_555 1_555
B1 B3 B7 157.828(11) 1_555 1_555
B2 B3 B4 121.007(7) 1_555 1_555
B2 B3 B7 90.776(7) 1_555 1_555
B1 B4 B2 51.993(4) 1_555 1_555
B1 B4 B7 139.266(10) 1_555 1_555
B1 B4 B10 166.444(11) 1_555 1_555
B2 B4 B7 91.149(6) 1_555 1_555
B2 B4 B10 123.170(8) 1_555 1_555
B3 B4 B7 116.741(8) 1_555 1_555
B3 B4 B10 148.513(11) 1_555 1_555
B3 B7 B10 144.301(11) 1_555 1_555
B3 B7 B13 175.464(11) 1_555 1_555
B4 B7 B10 114.456(8) 1_555 1_555
B4 B7 B13 149.307(10) 1_555 1_555
B4 B10 B13 143.457(10) 1_555 1_555
B4 B10 B16 178.517(11) 1_555 1_555
B7 B10 B13 110.103(7) 1_555 1_555
B7 B10 B16 146.118(11) 1_555 1_555
B7 B13 B16 145.287(10) 1_555 1_555
B7 B13 B19 177.203(10) 1_555 1_555
B10 B13 B16 110.270(7) 1_555 1_555
B10 B13 B19 146.367(10) 1_555 1_555
B10 B16 B19 140.136(10) 1_555 1_555
B10 B16 B22 175.645(10) 1_555 1_555
B13 B16 B19 106.506(7) 1_555 1_555
B13 B16 B22 143.139(10) 1_555 1_555
B13 B19 B22 143.906(10) 1_555 1_555
B13 B19 B25 178.389(10) 1_555 1_555
B16 B19 B22 106.634(7) 1_555 1_555
B16 B19 B25 141.714(10) 1_555 1_555
B16 B22 B25 147.397(10) 1_555 1_555
B16 B22 B28 178.538(10) 1_555 1_555
B19 B22 B25 110.696(7) 1_555 1_555
B19 B22 B28 143.072(10) 1_555 1_555
B19 B25 B28 146.446(11) 1_555 1_555
B19 B25 B31 176.745(10) 1_555 1_555
B22 B25 B28 112.290(8) 1_555 1_555
B22 B25 B31 148.779(10) 1_555 1_555
B22 B28 B31 144.931(10) 1_555 1_555
B22 B28 B34 179.467(10) 1_555 1_555
B25 B28 B31 109.658(7) 1_555 1_555
B25 B28 B34 144.211(11) 1_555 1_555
B25 B31 B34 143.942(10) 1_555 1_555
B28 B31 B34 110.096(7) 1_555 1_555

loop_
_geom_bond_atom_site_label_1
_geom_bond_atom_site_label_2
_geom_bond_distance
_geom_bond_site_symmetry_2
Pb1 A1 2.64412(13) 1_555
Pb1 A1 2.57521(8) 4_574
Pb1 A2 2.60811(8) 4_564
Pb1 B1 2.49802(8) 1_555
Pb1 B1 2.59273(11) 4_564
Pb1 B2 2.84303(12) 1_565
A1 Pb1 2.64412(13) 1_555
A1 Pb1 2.57521(8) 4_575
A1 A2 2.01030(7) 1_555
A1 A3 1.27005(4) 1_555
A1 A4 2.37674(10) 1_555
A2 Pb1 2.60811(8) 4_565
A2 A1 2.01030(7) 1_555
A2 A3 1.04180(3) 1_555
A2 A4 2.16053(7) 1_555
A2 A7 2.70892(11) 1_555
A3 A1 1.27005(4) 1_555
A3 A2 1.04180(3) 1_555
A3 A4 1.47676(6) 1_555
A3 A7 2.60312(12) 1_555
A4 A1 2.37674(10) 1_555
A4 A2 2.16053(7) 1_555
A4 A3 1.47676(6) 1_555
A4 A7 1.57659(7) 1_555
A4 A10 2.50738(11) 1_555
A7 A2 2.70892(11) 1_555
A7 A3 2.60312(12) 1_555
A7 A4 1.57659(7) 1_555
A7 A10 1.49042(6) 1_555
A7 A13 2.45118(11) 1_555
A10 A4 2.50738(11) 1_555
A10 A7 1.49042(6) 1_555
A10 A13 1.48322(6) 1_555
A10 A16 2.52967(11) 1_555
A13 A7 2.45118(11) 1_555
A13 A10 1.48322(6) 1_555
A13 A16 1.54056(6) 1_555
A13 A19 2.55413(11) 1_555
A16 A10 2.52967(11) 1_555
A16 A13 1.54056(6) 1_555
A16 A19 1.47311(6) 1_555
A16 A22 2.53295(11) 1_555
A19 A13 2.55413(11) 1_555
A19 A16 1.47311(6) 1_555
A19 A22 1.55366(6) 1_555
A19 A25 2.53260(11) 1_555
A22 A16 2.53295(11) 1_555
A22 A19 1.55366(6) 1_555
A22 A25 1.49694(6) 1_555
A22 A28 2.48296(11) 1_555
A25 A19 2.53260(11) 1_555
A25 A22 1.49694(6) 1_555
A25 A28 1.54172(6) 1_555
A25 A31 2.54656(11) 1_555
A28 A22 2.48296(11) 1_555
A28 A25 1.54172(6) 1_555
A28 A31 1.57175(6) 1_555
A28 A34 2.55228(11) 1_555
A31 A25 2.54656(11) 1_555
A31 A28 1.57175(6) 1_555
A31 A34 1.54200(6) 1_555
A34 A28 2.55228(11) 1_555
A34 A31 1.54200(6) 1_555
B1 Pb1 2.49802(8) 1_555
B1 Pb1 2.59273(11) 4_565
B1 B2 2.11126(7) 1_555
B1 B3 1.24656(4) 1_555
B1 B4 2.41363(11) 1_555
B2 Pb1 2.84303(12) 1_545
B2 B1 2.11126(7) 1_555
B2 B3 1.32283(5) 1_555
B2 B4 2.40308(8) 1_555
B3 B1 1.24656(4) 1_555
B3 B2 1.32283(5) 1_555
B3 B4 1.43735(7) 1_555
B3 B7 2.55290(11) 1_555
B4 B1 2.41363(11) 1_555
B4 B2 2.40308(8) 1_555
B4 B3 1.43735(7) 1_555
B4 B7 1.55997(6) 1_555
B4 B10 2.58125(11) 1_555
B7 B3 2.55290(11) 1_555
B7 B4 1.55997(6) 1_555
B7 B10 1.50974(7) 1_555
B7 B13 2.47043(11) 1_555
B10 B4 2.58125(11) 1_555
B10 B7 1.50974(7) 1_555
B10 B13 1.50421(6) 1_555
B10 B16 2.54261(11) 1_555
B13 B7 2.47043(11) 1_555
B13 B10 1.50421(6) 1_555
B13 B16 1.59400(7) 1_555
B13 B19 2.52178(11) 1_555
B16 B10 2.54261(11) 1_555
B16 B13 1.59400(7) 1_555
B16 B19 1.55302(6) 1_555
B16 B22 2.48985(11) 1_555
B19 B13 2.52178(11) 1_555
B19 B16 1.55302(6) 1_555
B19 B22 1.55170(6) 1_555
B19 B25 2.58089(11) 1_555
B22 B16 2.48985(11) 1_555
B22 B19 1.55170(6) 1_555
B22 B25 1.58561(6) 1_555
B22 B28 2.54051(11) 1_555
B25 B19 2.58089(11) 1_555
B25 B22 1.58561(6) 1_555
B25 B28 1.47266(6) 1_555
B25 B31 2.48967(11) 1_555
B28 B22 2.54051(11) 1_555
B28 B25 1.47266(6) 1_555
B28 B31 1.57224(6) 1_555
B28 B34 2.55221(11) 1_555
B31 B25 2.48967(11) 1_555
B31 B28 1.57224(6) 1_555
B31 B34 1.54153(7) 1_555
B34 B28 2.55221(11) 1_555
B34 B31 1.54153(7) 1_555
